data_2102112
loop_
_publ_author_name
'Zhao, Yusheng'
'Chu, Fuming'
'Von Dreele, Robert B.'
'Zhu, Qing'

_publ_section_title
;
 Structural phase transitions of HfV~2~ at low temperatures
;
_journal_issue 4
_journal_name_full 'Acta Crystallographica Section B'
_journal_page_first 601
_journal_page_last 606
_journal_paper_doi 10.1107/S0108768100003633
_journal_volume 56
_journal_year 2000
_space_group_IT_number 141
_symmetry_cell_setting tetragonal
_symmetry_space_group_name_Hall '-I 4bd 2'
_symmetry_space_group_name_H-M 'I 41/a m d :2'
_audit_creation_method 'from EXP file using GSAS2CIF'
_cell_angle_alpha 90.0
_cell_angle_beta 90.0
_cell_angle_gamma 90.0
_cell_length_a 5.20713(5)
_cell_length_b 5.20713
_cell_length_c 7.40141(12)
_cell_volume 200.683(4)
_computing_structure_refinement GSAS
_diffrn_radiation_wavelength .7508
_refine_ls_goodness_of_fit_all 3.69
_refine_ls_number_parameters 11
_refine_ls_shift/esd_max .05
_refine_ls_shift/esd_mean .02
_reflns_number_observed 0
_cod_data_source_file os0043.cif
_cod_data_source_block 108K
_cod_original_sg_symbol_H-M 'I 41/a m d'
_cod_database_code 2102112

loop_
_symmetry_equiv_pos_as_xyz
+x,+y,+z
-y+1/4,+x+3/4,+z+1/4
-x+1/2,-y,+z+1/2
+y+1/4,-x+1/4,+z+3/4
-x,+y,+z
-y+1/4,-x+3/4,+z+1/4
+x+1/2,-y,+z+1/2
+y+1/4,+x+1/4,+z+3/4
-x,-y,-z
+y+3/4,-x+1/4,-z+3/4
+x+1/2,+y,-z+1/2
-y+3/4,+x+3/4,-z+1/4
+x,-y,-z
+y+3/4,+x+1/4,-z+3/4
-x+1/2,+y,-z+1/2
-y+3/4,-x+3/4,-z+1/4
+x+1/2,+y+1/2,+z+1/2
-y+3/4,+x+1/4,+z+3/4
-x,-y+1/2,+z
+y+3/4,-x+3/4,+z+1/4
-x+1/2,+y+1/2,+z+1/2
-y+3/4,-x+1/4,+z+3/4
+x,-y+1/2,+z
+y+3/4,+x+3/4,+z+1/4
-x+1/2,-y+1/2,-z+1/2
+y+1/4,-x+3/4,-z+1/4
+x,+y+1/2,-z
-y+1/4,+x+1/4,-z+3/4
+x+1/2,-y+1/2,-z+1/2
+y+1/4,+x+3/4,-z+1/4
-x,+y+1/2,-z
-y+1/4,-x+1/4,-z+3/4

loop_
_atom_site_label
_atom_site_fract_x
_atom_site_fract_y
_atom_site_fract_z
_atom_site_U_iso_or_equiv
_atom_site_thermal_displace_type
_atom_site_occupancy
V .0 .0 .0 .0097(7) Uiso 1.0
Hf .0 .25 .375 .005 Uiso 1.0

loop_
_atom_type_symbol
V
HF

loop_
_geom_bond_atom_site_label_1
_geom_bond_atom_site_label_2
_geom_bond_site_symmetry_2
_geom_bond_distance
_geom_bond_publ_flag
V V 2_545 2.6102(2) yes
V V 19_545 2.6036(3) yes
V Hf 1_555 3.0657(4) yes
V Hf 4_554 3.0544(3) yes
Hf Hf 6_545 3.1941(3) yes
